data_2100155
loop_
_publ_author_name
'Ricci, John S.'
'Stevens, Raymond C.'
'McMullan, Richard K.'
'Klooster, Wim T.'

_publ_section_title
;
 Structure of strontium hydroxide octahydrate, Sr(OH)~2~&#x00B7;8H~2~O,
 at 20, 100 and 200K from neutron diffraction
;
_journal_coeditor_code BS5014
_journal_issue 4
_journal_name_full 'Acta Crystallographica Section B'
_journal_page_first 381
_journal_page_last 386
_journal_paper_doi 10.1107/S0108768105013480
_journal_volume 61
_journal_year 2005
_chemical_formula_structural Sr(OH)2.8H2O
_chemical_formula_sum 'H18 O10 Sr'
_chemical_formula_weight 265.76
_space_group_IT_number 130
_symmetry_cell_setting tetragonal
_symmetry_space_group_name_Hall 'P 4ab 2n -1ab'
_symmetry_space_group_name_H-M 'P 4/n c c :1'
_cell_angle_alpha 90.
_cell_angle_beta 90.
_cell_angle_gamma 90.
_cell_formula_units_Z 4
_cell_length_a 8.9990(10)
_cell_length_b 8.9990(10)
_cell_length_c 11.566(2)
_cell_measurement_reflns_used 32
_cell_measurement_temperature 200
_cell_measurement_theta_max 30
_cell_measurement_theta_min 27
_cell_volume 936.6(2)
_computing_cell_refinement local
_computing_data_collection local
_computing_data_reduction local
_computing_structure_refinement 'UPALS (Lundgren, 1982)'
_computing_structure_solution 'structure known'
_diffrn_ambient_temperature 200
_diffrn_measurement_device 'H6S at HFBR'
_diffrn_measurement_method \q/2\q
_diffrn_radiation_monochromator 'Ge (220)'
_diffrn_radiation_probe neutron
_diffrn_radiation_source reactor
_diffrn_radiation_type neutron
_diffrn_radiation_wavelength 1.15940(10)
_diffrn_reflns_av_R_equivalents 0.017
_diffrn_reflns_limit_h_max 12
_diffrn_reflns_limit_h_min 0
_diffrn_reflns_limit_k_max 0
_diffrn_reflns_limit_k_min -12
_diffrn_reflns_limit_l_max 16
_diffrn_reflns_limit_l_min 0
_diffrn_reflns_number 1423
_diffrn_reflns_theta_max 55
_diffrn_reflns_theta_min 2
_diffrn_standards_decay_% 0
_diffrn_standards_interval_time 60
_diffrn_standards_number 2
_exptl_absorpt_coefficient_mu 0.3173
_exptl_absorpt_correction_T_max 0.596
_exptl_absorpt_correction_T_min 0.486
_exptl_absorpt_correction_type analytical
_exptl_crystal_colour colourless
_exptl_crystal_density_diffrn 1.8850(10)
_exptl_crystal_density_meas yes
_exptl_crystal_density_method calculated
_exptl_crystal_description 'tetragonal bipyramid'
_exptl_crystal_F_000 '-9.16 fm'
_exptl_crystal_size_max 3.0
_exptl_crystal_size_mid 2.0
_exptl_crystal_size_min 1.7
_refine_diff_density_max '<2 % of largest O peak'
_refine_diff_density_min '<2 % of largest O peak'
_refine_ls_abs_structure_details ' ?'
_refine_ls_extinction_method 'type I, isotropic, Lorentzian mosaic'
_refine_ls_goodness_of_fit_all 1.069
_refine_ls_goodness_of_fit_obs 1.069
_refine_ls_hydrogen_treatment 'refined (anisotropically)'
_refine_ls_matrix_type full
_refine_ls_number_constraints 0
_refine_ls_number_parameters 71
_refine_ls_number_reflns 703
_refine_ls_number_restraints 0
_refine_ls_R_factor_all 0.038
_refine_ls_R_factor_gt 0.038
_refine_ls_shift/esd_max <0.1
_refine_ls_structure_factor_coef Fsqd
_refine_ls_weighting_details 'w = 1/(s^2(F^2)+[0.02*F^2]^2'
_refine_ls_weighting_scheme calc
_refine_ls_wR_factor_all 0.051
_refine_ls_wR_factor_gt 0.051
_reflns_number_observed 509
_reflns_number_total 703
_reflns_observed_criterion >3s
_cod_data_source_file bs5014.cif
_cod_data_source_block SrOH_n200
_cod_depositor_comments
;
The following automatic conversions were performed:

'_cell_measurement_temperature' value '200 K' was changed to '200' -
the value should be numeric and without a unit
designator.

'_atom_site_thermal_displace_type' tag value 'Uij' was
replaced with 'Uani' value 11 times.

Automatic conversion script
Id: cif_fix_values 1646 2011-03-28 12:23:43Z adriana 

The following automatic conversions were performed:

'_cell_measurement_temperature' value '200 K' was changed to '200' -
the value should be numeric and without a unit designator.

Automatic conversion script
Id: cif_fix_values 1715 2011-07-08 13:25:40Z adriana 

The following automatic conversions were performed:

'_refine_ls_weighting_scheme' value '1/(s^2(F^2)+[0.02*F^2]^2' was
changed to 'calc'. New tag '_refine_ls_weighting_details' was
created. The value of the new tag was set to 'w =
1/(s^2(F^2)+[0.02*F^2]^2'.

Automatic conversion script
Id: cif_fix_values 3143 2015-03-26 13:38:13Z robertas 
;
_cod_original_cell_volume 936.6(4)
_cod_original_sg_symbol_H-M 'P 4/n c c'
_cod_database_code 2100155

loop_
_symmetry_equiv_pos_as_xyz
x,y,z
-x,-y,z
-y,x,-z
y,-x,-z
-x,y,1/2+z
x,-y,1/2+z
y,x,1/2-z
-y,-x,1/2-z
1/2+x,1/2+y,-z
1/2-x,1/2-y,-z
1/2-y,1/2+x,z
1/2+y,1/2-x,z
1/2-x,1/2+y,1/2-z
1/2+x,1/2-y,1/2-z
1/2-y,1/2-x,1/2+z
1/2+y,1/2+x,1/2+z

loop_
_atom_site_aniso_label
_atom_site_aniso_U_11
_atom_site_aniso_U_22
_atom_site_aniso_U_33
_atom_site_aniso_U_12
_atom_site_aniso_U_13
_atom_site_aniso_U_23
Sr 0.0080(2) 0.0080(2) 0.0104(4) -0.0001(5) 0.0000 0.0000
O1 0.0147(4) 0.0147(4) 0.0137(6) 0.0000 0.0000 0.0000
O2 0.0156(4) 0.0156(4) 0.0132(6) 0.0000 0.0000 0.0000
O3 0.0152(4) 0.0138(4) 0.0203(3) -0.0003(3) 0.0018(2) 0.0004(2)
O4 0.0161(4) 0.0124(4) 0.0188(4) 0.0010(3) -0.0016(2) -0.0027(2)
H1 0.0321(7) 0.0321(7) 0.0192(12) 0.0000 0.0000 0.0000
H2 0.0344(8) 0.0344(8) 0.0198(11) 0.0000 0.0000 0.0000
H3 0.0261(7) 0.0226(8) 0.0297(7) 0.0039(5) 0.0016(5) 0.0011(4)
H4 0.0225(6) 0.0316(7) 0.0371(7) 0.0002(5) -0.0007(5) 0.0004(5)
H5 0.0269(7) 0.0201(7) 0.0281(6) 0.0029(5) -0.0017(5) -0.0008(4)
H6 0.0348(7) 0.0310(7) 0.0266(6) -0.0003(6) 0.0003(5) 0.0014(6)

loop_
_atom_site_label
_atom_site_fract_x
_atom_site_fract_y
_atom_site_fract_z
_atom_site_occupancy
_atom_site_calc_flag
_atom_site_calc_attached_atom
_atom_site_thermal_displace_type
Sr 0.00000 0.00000 0.25000 1.0000 d ? Uani
O1 0.00000 0.50000 0.09559(12) 1.0000 d ? Uani
O2 0.00000 0.50000 0.34153(12) 1.0000 d ? Uani
O3 0.09520(9) 0.22224(9) 0.12583(6) 1.0000 d ? Uani
O4 0.09536(9) 0.22369(9) 0.87663(6) 1.0000 d ? Uani
H1 0.0000 0.5000 0.0125(2) 1.0000 d ? Uani
H2 0.0000 0.5000 0.2583(2) 1.0000 d ? Uani
H3 0.0544(2) 0.3257(2) 0.12040(10) 1.0000 d ? Uani
H4 0.2027(2) 0.2370(2) 0.13310(10) 1.0000 d ? Uani
H5 0.0553(2) 0.3263(2) 0.86270(10) 1.0000 d ? Uani
H6 0.0892(2) 0.2094(2) 0.95950(10) 1.0000 d ? Uani

loop_
_atom_type_symbol
_atom_type_description
_atom_type_scat_source
H -3.7406 International_Tables_Vol_C
O 5.803 International_Tables_Vol_C
Sr 7.02 International_Tables_Vol_C

loop_
_geom_angle_atom_site_label_1
_geom_angle_atom_site_label_2
_geom_angle_atom_site_label_3
_geom_angle
_geom_angle_publ_flag
H3 O3 H4 104.00(10) yes
H5 O3 H6 105.10(10) yes
O1 O3 O4 98.85(3) no
O2 O4 O3 99.00(4) no
O1 H1 O2 180.00 no
O2 H2 O1 180.00 no
O3 H3 O1 172.40(10) no
O3 H4 O4 171.00(10) no
O4 H5 O2 176.30(10) no
O4 H6 O3 167.90(10) no

loop_
_geom_bond_atom_site_label_1
_geom_bond_atom_site_label_2
_geom_bond_site_symmetry_1
_geom_bond_site_symmetry_2
_geom_bond_distance
_geom_bond_publ_flag
Sr O3 . . 2.6071(8) yes
Sr O4 . . 2.6331(8) yes
O3 O4 . ? 3.0830(10) yes
O3 O4 . ? 3.0890(10) yes
O3 O3 . ? 3.296(2) yes
O3 O4 . ? 3.3700(10) yes
O4 O4 . ? 3.354(2) yes
O1 H1 . . 0.961(3) yes
O2 H2 . . 0.963(3) yes
O3 H3 . . 1.003(2) yes
O3 H4 . . 0.980(2) yes
O4 H5 . . 1.004(2) yes
O4 H6 . . 0.970(2) yes

loop_
_geom_contact_atom_site_label_1
_geom_contact_atom_site_label_2
_geom_contact_distance
_geom_contact_publ_flag
H1 O2 1.977(3) no
O1 O2 2.938(2) no
H2 O1 1.882(3) no
O2 O1 2.844(2) no
H3 O1 1.668(2) no
O3 O1 2.6660(10) no
H4 O4 1.855(2) no
O3 O4 2.8270(10) no
H5 O2 1.659(2) no
O4 O2 2.6620(10) no
H6 O3 1.926(2) no
O4 O3 2.8820(10) no

loop_
_cod_changelog_entry_id
_cod_changelog_entry_author
_cod_changelog_entry_date
_cod_changelog_entry_text
1 'Vaitkus, Antanas' 2023-03-28T16:50:00+03:00
;
 Changed the '_refine_ls_structure_factor_coef' data item value from
 'F2' to 'Fsqd' after consulting the original publication.
;
